data_4340374
loop_
_publ_author_name
'Rancan, Marzio'
'Tessarolo, Jacopo'
'Casarin, Maurizio'
'Zanonato, Pier Luigi'
'Quici, Silvio'
'Armelao, Lidia'

_publ_section_title
;
 Double level selection in a constitutional dynamic library of
 coordination driven supramolecular polygons.
;
_journal_issue 14
_journal_name_full 'Inorganic chemistry'
_journal_page_first 7276
_journal_page_last 7287
_journal_paper_doi 10.1021/ic500573e
_journal_volume 53
_journal_year 2014
_chemical_formula_moiety 'C18 H20 Cu N O4.33 P0.33, 2(C H Cl3)'
_chemical_formula_sum 'C20 H22 Cl6 Cu N O4.33 P0.33'
_chemical_formula_weight 632.28
_space_group_crystal_system trigonal
_space_group_IT_number 148
_space_group_name_Hall '-R 3'
_space_group_name_H-M_alt 'R -3'
_symmetry_space_group_name_Hall '-R 3'
_symmetry_space_group_name_H-M 'R -3 :H'
_atom_sites_solution_hydrogens geom
_atom_sites_solution_primary direct
_atom_sites_solution_secondary difmap
_audit_creation_date 2013-11-11
_audit_creation_method
;
Olex2 1.2
(compiled 2013.09.17 svn.r2790 for OlexSys, GUI svn.r4601)
;
_cell_angle_alpha 90.00
_cell_angle_beta 90.00
_cell_angle_gamma 120.00
_cell_formula_units_Z 18
_cell_length_a 22.1525(3)
_cell_length_b 22.1525(3)
_cell_length_c 31.1429(6)
_cell_measurement_reflns_used 18741
_cell_measurement_temperature 298.00(14)
_cell_measurement_theta_max 26.7524
_cell_measurement_theta_min 2.2171
_cell_volume 13235.3(4)
_computing_cell_refinement
;
CrysAlisPro, Agilent Technologies,
Version 1.171.36.21 (release 14-08-2012 CrysAlis171 .NET)
(compiled Sep 14 2012,17:21:16)
;
_computing_data_collection
;
CrysAlisPro, Agilent Technologies,
Version 1.171.36.21 (release 14-08-2012 CrysAlis171 .NET)
(compiled Sep 14 2012,17:21:16)
;
_computing_data_reduction
;
CrysAlisPro, Agilent Technologies,
Version 1.171.36.21 (release 14-08-2012 CrysAlis171 .NET)
(compiled Sep 14 2012,17:21:16)
;
_computing_molecular_graphics
;
O. V. Dolomanov, L. J. Bourhis, R. J. Gildea, J. A. K. Howard and H. Puschmann,
OLEX2: a complete structure solution, refinement and analysis program.
J. Appl. Cryst. (2009). 42, 339-341.
;
_computing_publication_material
;
O. V. Dolomanov, L. J. Bourhis, R. J. Gildea, J. A. K. Howard and H. Puschmann,
OLEX2: a complete structure solution, refinement and analysis program.
J. Appl. Cryst. (2009). 42, 339-341.
;
_computing_structure_refinement
;
SHELX, G.M. Sheldrick, Acta Cryst.
(2008). A64, 112-122
;
_computing_structure_solution
;
SHELX, G.M. Sheldrick, Acta Cryst.
(2008). A64, 112-122
;
_diffrn_ambient_temperature 298.00(14)
_diffrn_detector_area_resol_mean 16.1274
_diffrn_measured_fraction_theta_full 0.9991
_diffrn_measured_fraction_theta_max 0.9905
_diffrn_measurement_device_type 'Xcalibur, Eos, Gemini'
_diffrn_measurement_method '\w scans'
_diffrn_orient_matrix_UB_11 -0.0084280000
_diffrn_orient_matrix_UB_12 0.0085330000
_diffrn_orient_matrix_UB_13 -0.0202354000
_diffrn_orient_matrix_UB_21 0.0009051000
_diffrn_orient_matrix_UB_22 -0.0286799000
_diffrn_orient_matrix_UB_23 -0.0094356000
_diffrn_orient_matrix_UB_31 -0.0359884000
_diffrn_orient_matrix_UB_32 -0.0217157000
_diffrn_orient_matrix_UB_33 0.0045050000
_diffrn_radiation_monochromator graphite
_diffrn_radiation_type 'Mo K\a'
_diffrn_radiation_wavelength 0.7107
_diffrn_reflns_av_R_equivalents 0.0601
_diffrn_reflns_av_unetI/netI 0.0304
_diffrn_reflns_limit_h_max 25
_diffrn_reflns_limit_h_min -27
_diffrn_reflns_limit_k_max 27
_diffrn_reflns_limit_k_min -27
_diffrn_reflns_limit_l_max 39
_diffrn_reflns_limit_l_min -36
_diffrn_reflns_number 51176
_diffrn_reflns_theta_full 26.00
_diffrn_reflns_theta_max 26.81
_diffrn_reflns_theta_min 2.22
_diffrn_source 'Enhance (Mo) X-ray Source'
_exptl_absorpt_coefficient_mu 1.331
_exptl_absorpt_correction_T_max 1.00000
_exptl_absorpt_correction_T_min 0.73969
_exptl_absorpt_correction_type multi-scan
_exptl_absorpt_process_details
;
CrysAlisPro, Agilent Technologies,
Version 1.171.36.21 (release 14-08-2012 CrysAlis171 .NET)
(compiled Sep 14 2012,17:21:16)
Empirical absorption correction using spherical harmonics,
 implemented in SCALE3 ABSPACK scaling algorithm.
;
_exptl_crystal_colour
;
;
_exptl_crystal_colour_modifier dark
_exptl_crystal_colour_primary green
_exptl_crystal_density_diffrn 1.428
_exptl_crystal_density_method 'not measured'
_exptl_crystal_description prism
_exptl_crystal_F_000 5754
_exptl_crystal_recrystallization_method CHCl3/Tol
_exptl_crystal_size_max 0.4
_exptl_crystal_size_mid 0.35
_exptl_crystal_size_min 0.25
_refine_diff_density_max 1.997
_refine_diff_density_min -0.844
_refine_diff_density_rms 0.136
_refine_ls_extinction_method none
_refine_ls_goodness_of_fit_ref 1.069
_refine_ls_hydrogen_treatment constr
_refine_ls_matrix_type full
_refine_ls_number_parameters 299
_refine_ls_number_reflns 5794
_refine_ls_number_restraints 0
_refine_ls_restrained_S_all 1.069
_refine_ls_R_factor_all 0.0956
_refine_ls_R_factor_gt 0.0774
_refine_ls_shift/su_max 0.001
_refine_ls_shift/su_mean 0.000
_refine_ls_structure_factor_coef Fsqd
_refine_ls_weighting_details 'calc w=1/[\s^2^(Fo^2^)+(0.1900P)^2^+15.7783P] where P=(Fo^2^+2Fc^2^)/3'
_refine_ls_weighting_scheme calc
_refine_ls_wR_factor_gt 0.2419
_refine_ls_wR_factor_ref 0.2668
_reflns_number_gt 4370
_reflns_number_total 5794
_reflns_threshold_expression >2sigma(I)
_cod_data_source_file ic500573e_si_002.cif
_cod_data_source_block Cu3PTAO
_cod_depositor_comments 'Adding full bibliography for 4340369--4340375.cif.'
_cod_original_cell_volume 13235.3(3)
_cod_database_code 4340374

loop_
_space_group_symop_id
_space_group_symop_operation_xyz
1 'x, y, z'
2 '-y, x-y, z'
3 '-x+y, -x, z'
4 'x+2/3, y+1/3, z+1/3'
5 '-y+2/3, x-y+1/3, z+1/3'
6 '-x+y+2/3, -x+1/3, z+1/3'
7 'x+1/3, y+2/3, z+2/3'
8 '-y+1/3, x-y+2/3, z+2/3'
9 '-x+y+1/3, -x+2/3, z+2/3'
10 '-x, -y, -z'
11 'y, -x+y, -z'
12 'x-y, x, -z'
13 '-x+2/3, -y+1/3, -z+1/3'
14 'y+2/3, -x+y+1/3, -z+1/3'
15 'x-y+2/3, x+1/3, -z+1/3'
16 '-x+1/3, -y+2/3, -z+2/3'
17 'y+1/3, -x+y+2/3, -z+2/3'
18 'x-y+1/3, x+2/3, -z+2/3'

loop_
_atom_site_label
_atom_site_type_symbol
_atom_site_fract_x
_atom_site_fract_y
_atom_site_fract_z
_atom_site_U_iso_or_equiv
_atom_site_adp_type
_atom_site_occupancy
_atom_site_symmetry_multiplicity
_atom_site_calc_flag
_atom_site_refinement_flags
Cu1 Cu 0.64245(2) 0.48791(2) 0.535100(17) 0.0437(3) Uani 1 1 d .
P1 P 0.6667 0.3333 0.63803(6) 0.0372(4) Uani 1 3 d S
O1 O 0.56870(14) 0.46014(15) 0.57692(10) 0.0471(7) Uani 1 1 d .
O2 O 0.57401(16) 0.45313(17) 0.49065(11) 0.0568(8) Uani 1 1 d .
O3 O 0.45119(15) 0.16459(16) 0.57519(10) 0.0484(7) Uani 1 1 d .
O5 O 0.6667 0.3333 0.68573(16) 0.0511(12) Uani 1 3 d S
O4 O 0.48251(18) 0.19298(17) 0.49039(11) 0.0557(8) Uani 1 1 d .
N1 N 0.65683(17) 0.39202(16) 0.56436(11) 0.0382(7) Uani 1 1 d .
C15 C 0.4421(2) 0.2183(2) 0.49258(16) 0.0501(10) Uani 1 1 d .
C12 C 0.4142(2) 0.2275(2) 0.53080(16) 0.0455(10) Uani 1 1 d .
C2 C 0.5043(2) 0.4140(2) 0.57167(15) 0.0470(10) Uani 1 1 d .
C3 C 0.4723(2) 0.3852(2) 0.53220(16) 0.0467(10) Uani 1 1 d .
C4 C 0.5082(2) 0.4147(2) 0.49413(16) 0.0499(10) Uani 1 1 d .
C13 C 0.4175(2) 0.1964(2) 0.56960(15) 0.0471(10) Uani 1 1 d .
C11 C 0.3689(2) 0.2614(2) 0.52853(16) 0.0499(10) Uani 1 1 d .
C6 C 0.3952(2) 0.3328(2) 0.53023(16) 0.0484(10) Uani 1 1 d .
C9 C 0.2518(3) 0.2430(3) 0.5222(2) 0.0779(18) Uani 1 1 d .
H9 H 0.2042 0.2130 0.5187 0.094 Uiso 1 1 calc R
C10 C 0.2969(2) 0.2167(3) 0.5253(2) 0.0658(14) Uani 1 1 d .
H10 H 0.2789 0.1688 0.5252 0.079 Uiso 1 1 calc R
C8 C 0.2774(3) 0.3122(3) 0.5243(2) 0.0791(18) Uani 1 1 d .
H8 H 0.2470 0.3297 0.5227 0.095 Uiso 1 1 calc R
C1 C 0.4618(3) 0.3950(4) 0.6126(2) 0.0787(17) Uani 1 1 d .
H1A H 0.4578 0.3531 0.6243 0.118 Uiso 1 1 calc R
H1B H 0.4162 0.3877 0.6063 0.118 Uiso 1 1 calc R
H1C H 0.4845 0.4322 0.6330 0.118 Uiso 1 1 calc R
C5 C 0.4701(3) 0.4075(3) 0.45177(17) 0.0662(14) Uani 1 1 d .
H5A H 0.4737 0.4514 0.4446 0.099 Uiso 1 1 calc R
H5B H 0.4219 0.3727 0.4548 0.099 Uiso 1 1 calc R
H5C H 0.4908 0.3941 0.4294 0.099 Uiso 1 1 calc R
C7 C 0.3481(3) 0.3579(3) 0.5289(2) 0.0673(15) Uani 1 1 d .
H7 H 0.3647 0.4055 0.5311 0.081 Uiso 1 1 calc R
Cl3S Cl 0.67691(16) 0.67336(13) 0.62778(10) 0.1340(9) Uani 1 1 d .
Cl1S Cl 0.66562(16) 0.5720(2) 0.68839(10) 0.1630(13) Uani 1 1 d .
Cl6S Cl 0.92048(18) 0.88295(19) 0.54497(10) 0.1518(11) Uani 1 1 d .
Cl4S Cl 0.8730(2) 0.82066(16) 0.62725(13) 0.1784(15) Uani 1 1 d .
Cl2S Cl 0.54512(18) 0.5808(3) 0.66717(11) 0.1889(18) Uani 1 1 d .
C17 C 0.7232(2) 0.3995(2) 0.54965(14) 0.0408(9) Uani 1 1 d .
H17A H 0.7610 0.4437 0.5598 0.049 Uiso 1 1 calc R
H17B H 0.7242 0.4006 0.5185 0.049 Uiso 1 1 calc R
Cl5S Cl 0.8004(2) 0.8756(3) 0.58185(19) 0.215(2) Uani 1 1 d .
C18 C 0.6558(2) 0.3998(2) 0.61172(13) 0.0411(9) Uani 1 1 d .
H18A H 0.6118 0.3958 0.6203 0.049 Uiso 1 1 calc R
H18B H 0.6930 0.4455 0.6202 0.049 Uiso 1 1 calc R
C16 C 0.4236(4) 0.2344(4) 0.44980(19) 0.0781(17) Uani 1 1 d .
H16A H 0.4652 0.2606 0.4331 0.117 Uiso 1 1 calc R
H16B H 0.4008 0.2613 0.4535 0.117 Uiso 1 1 calc R
H16C H 0.3928 0.1917 0.4352 0.117 Uiso 1 1 calc R
C2S C 0.8808(4) 0.8854(4) 0.5926(2) 0.0870(19) Uani 1 1 d .
H2S H 0.9098 0.9308 0.6063 0.104 Uiso 1 1 calc R
C14 C 0.3772(3) 0.1962(4) 0.6085(2) 0.0726(15) Uani 1 1 d .
H14A H 0.3299 0.1588 0.6062 0.109 Uiso 1 1 calc R
H14B H 0.3780 0.2398 0.6103 0.109 Uiso 1 1 calc R
H14C H 0.3981 0.1897 0.6338 0.109 Uiso 1 1 calc R
C1S C 0.6228(4) 0.5916(5) 0.6476(2) 0.105(3) Uani 1 1 d .
H1S H 0.6121 0.5582 0.6242 0.126 Uiso 1 1 calc R

loop_
_atom_site_aniso_label
_atom_site_aniso_U_11
_atom_site_aniso_U_22
_atom_site_aniso_U_33
_atom_site_aniso_U_23
_atom_site_aniso_U_13
_atom_site_aniso_U_12
Cu1 0.0357(3) 0.0401(4) 0.0542(4) 0.0009(2) -0.0026(2) 0.0181(2)
P1 0.0368(6) 0.0368(6) 0.0381(9) 0.000 0.000 0.0184(3)
O1 0.0352(14) 0.0476(16) 0.0582(18) -0.0047(13) -0.0052(13) 0.0205(13)
O2 0.0426(17) 0.0582(19) 0.0572(19) 0.0056(15) -0.0068(14) 0.0159(15)
O3 0.0394(15) 0.0516(17) 0.0578(18) 0.0018(14) 0.0037(13) 0.0253(13)
O5 0.0569(19) 0.0569(19) 0.040(3) 0.000 0.000 0.0284(9)
O4 0.0630(19) 0.0579(19) 0.0566(19) -0.0058(15) -0.0024(15) 0.0380(17)
N1 0.0382(17) 0.0350(16) 0.0442(18) 0.0007(14) -0.0030(14) 0.0203(14)
C15 0.047(2) 0.038(2) 0.064(3) -0.0033(19) -0.010(2) 0.0203(19)
C12 0.0327(19) 0.038(2) 0.066(3) -0.0028(19) -0.0069(18) 0.0180(17)
C2 0.043(2) 0.041(2) 0.059(3) -0.0002(19) -0.0028(19) 0.0229(19)
C3 0.038(2) 0.039(2) 0.066(3) -0.0023(19) -0.0075(19) 0.0216(18)
C4 0.046(2) 0.041(2) 0.062(3) 0.001(2) -0.011(2) 0.0210(19)
C13 0.0319(19) 0.042(2) 0.064(3) -0.006(2) -0.0031(18) 0.0158(17)
C11 0.037(2) 0.046(2) 0.069(3) -0.003(2) -0.007(2) 0.0226(19)
C6 0.035(2) 0.045(2) 0.066(3) 0.000(2) -0.0069(19) 0.0205(18)
C9 0.032(2) 0.065(3) 0.132(6) -0.008(3) -0.011(3) 0.021(2)
C10 0.036(2) 0.049(3) 0.106(4) -0.011(3) -0.015(3) 0.017(2)
C8 0.045(3) 0.075(4) 0.130(5) 0.004(4) -0.011(3) 0.039(3)
C1 0.051(3) 0.089(4) 0.075(4) 0.001(3) 0.011(3) 0.019(3)
C5 0.064(3) 0.061(3) 0.063(3) 0.008(2) -0.019(2) 0.022(3)
C7 0.048(3) 0.050(3) 0.111(4) 0.002(3) -0.006(3) 0.031(2)
Cl3S 0.141(2) 0.1011(15) 0.141(2) -0.0259(14) -0.0267(17) 0.0459(14)
Cl1S 0.1211(19) 0.216(3) 0.1140(18) 0.033(2) -0.0182(15) 0.056(2)
Cl6S 0.156(2) 0.160(3) 0.125(2) -0.0073(18) 0.0218(18) 0.068(2)
Cl4S 0.215(4) 0.1136(19) 0.178(3) 0.047(2) -0.030(3) 0.061(2)
Cl2S 0.128(2) 0.312(6) 0.145(3) -0.048(3) 0.0028(19) 0.124(3)
C17 0.0334(19) 0.037(2) 0.047(2) 0.0035(17) 0.0023(16) 0.0143(17)
Cl5S 0.160(3) 0.258(5) 0.284(5) -0.028(4) -0.033(3) 0.146(4)
C18 0.040(2) 0.043(2) 0.045(2) -0.0064(17) -0.0023(17) 0.0239(17)
C16 0.109(5) 0.080(4) 0.066(3) 0.002(3) -0.006(3) 0.063(4)
C2S 0.104(5) 0.074(4) 0.079(4) -0.006(3) -0.017(4) 0.041(4)
C14 0.066(3) 0.090(4) 0.078(4) 0.006(3) 0.011(3) 0.052(3)
C1S 0.080(4) 0.132(7) 0.082(5) -0.033(4) -0.020(4) 0.039(4)

loop_
_atom_type_symbol
_atom_type_description
_atom_type_scat_dispersion_real
_atom_type_scat_dispersion_imag
_atom_type_scat_source
C C 0.0033 0.0016 'International Tables Vol C Tables 4.2.6.8 and 6.1.1.4'
H H 0.0000 0.0000 'International Tables Vol C Tables 4.2.6.8 and 6.1.1.4'
Cl Cl 0.1484 0.1585 'International Tables Vol C Tables 4.2.6.8 and 6.1.1.4'
Cu Cu 0.3201 1.2651 'International Tables Vol C Tables 4.2.6.8 and 6.1.1.4'
N N 0.0061 0.0033 'International Tables Vol C Tables 4.2.6.8 and 6.1.1.4'
O O 0.0106 0.0060 'International Tables Vol C Tables 4.2.6.8 and 6.1.1.4'
P P 0.1023 0.0942 'International Tables Vol C Tables 4.2.6.8 and 6.1.1.4'

loop_
_geom_angle_atom_site_label_1
_geom_angle_atom_site_label_2
_geom_angle_atom_site_label_3
_geom_angle
_geom_angle_site_symmetry_1
_geom_angle_site_symmetry_3
O1 Cu1 N1 85.97(12) . .
O2 Cu1 O1 89.19(14) . .
O2 Cu1 O3 162.95(14) . 3_665
O2 Cu1 O4 86.61(14) . 3_665
O2 Cu1 N1 109.76(13) . .
O3 Cu1 O1 92.86(13) 3_665 .
O3 Cu1 N1 87.27(12) 3_665 .
O4 Cu1 O1 174.79(13) 3_665 .
O4 Cu1 O3 90.28(14) 3_665 3_665
O4 Cu1 N1 98.33(13) 3_665 .
O5 P1 C18 117.02(14) . 2_655
O5 P1 C18 117.02(14) . 3_665
O5 P1 C18 117.02(13) . .
C18 P1 C18 100.98(17) 2_655 3_665
C18 P1 C18 100.98(17) 2_655 .
C18 P1 C18 100.98(17) 3_665 .
C2 O1 Cu1 126.4(3) . .
C4 O2 Cu1 128.4(3) . .
C13 O3 Cu1 127.9(3) . 2_655
C15 O4 Cu1 129.1(3) . 2_655
C17 N1 Cu1 109.9(2) . .
C17 N1 Cu1 111.2(2) 2_655 .
C17 N1 C17 107.7(4) . 2_655
C17 N1 C18 111.9(3) 2_655 .
C17 N1 C18 111.7(3) . .
C18 N1 Cu1 104.5(2) . .
O4 C15 C12 124.5(4) . .
O4 C15 C16 113.3(5) . .
C12 C15 C16 122.1(4) . .
C15 C12 C13 121.5(4) . .
C15 C12 C11 118.5(4) . .
C13 C12 C11 119.1(4) . .
O1 C2 C3 125.6(4) . .
O1 C2 C1 113.8(4) . .
C3 C2 C1 120.5(4) . .
C2 C3 C6 120.4(4) . .
C4 C3 C2 119.4(4) . .
C4 C3 C6 119.1(4) . .
O2 C4 C3 125.4(4) . .
O2 C4 C5 112.6(4) . .
C3 C4 C5 121.9(4) . .
O3 C13 C12 125.2(4) . .
O3 C13 C14 113.6(4) . .
C12 C13 C14 121.1(4) . .
C6 C11 C12 123.6(4) . .
C6 C11 C10 119.4(4) . .
C10 C11 C12 116.9(4) . .
C11 C6 C3 123.3(4) . .
C11 C6 C7 118.5(4) . .
C7 C6 C3 118.2(4) . .
C8 C9 C10 119.5(5) . .
C9 C10 C11 120.9(5) . .
C9 C8 C7 121.2(5) . .
C8 C7 C6 120.4(5) . .
N1 C17 N1 113.7(3) . 3_665
N1 C18 P1 109.9(3) . .
Cl4S C2S Cl6S 110.3(5) . .
Cl5S C2S Cl6S 109.8(4) . .
Cl5S C2S Cl4S 110.5(5) . .
Cl3S C1S Cl1S 110.0(4) . .
Cl3S C1S Cl2S 113.3(6) . .
Cl2S C1S Cl1S 109.5(5) . .

loop_
_geom_bond_atom_site_label_1
_geom_bond_atom_site_label_2
_geom_bond_distance
_geom_bond_site_symmetry_2
Cu1 O1 1.934(3) .
Cu1 O2 1.908(3) .
Cu1 O3 1.931(3) 3_665
Cu1 O4 1.911(3) 3_665
Cu1 N1 2.474(3) .
P1 O5 1.486(5) .
P1 C18 1.803(4) 2_655
P1 C18 1.803(4) 3_665
P1 C18 1.803(4) .
O1 C2 1.283(5) .
O2 C4 1.273(6) .
O3 Cu1 1.931(3) 2_655
O3 C13 1.269(5) .
O4 Cu1 1.911(3) 2_655
O4 C15 1.275(6) .
N1 C17 1.472(5) 2_655
N1 C17 1.468(5) .
N1 C18 1.486(5) .
C15 C12 1.401(7) .
C15 C16 1.489(7) .
C12 C13 1.411(7) .
C12 C11 1.528(6) .
C2 C3 1.403(7) .
C2 C1 1.513(7) .
C3 C4 1.395(7) .
C3 C6 1.512(6) .
C4 C5 1.530(7) .
C13 C14 1.502(7) .
C11 C6 1.385(6) .
C11 C10 1.399(6) .
C6 C7 1.407(6) .
C9 C10 1.389(7) .
C9 C8 1.343(9) .
C8 C7 1.384(7) .
Cl3S C1S 1.711(10) .
Cl1S C1S 1.764(9) .
Cl6S C2S 1.739(8) .
Cl4S C2S 1.733(7) .
Cl2S C1S 1.726(9) .
C17 N1 1.472(5) 3_665
Cl5S C2S 1.716(9) .

loop_
_geom_torsion_atom_site_label_1
_geom_torsion_atom_site_label_2
_geom_torsion_atom_site_label_3
_geom_torsion_atom_site_label_4
_geom_torsion
_geom_torsion_site_symmetry_1
_geom_torsion_site_symmetry_4
Cu1 O1 C2 C3 -14.1(6) . .
Cu1 O1 C2 C1 170.0(4) . .
Cu1 O2 C4 C3 -5.2(7) . .
Cu1 O2 C4 C5 170.8(3) . .
Cu1 O3 C13 C12 4.7(6) 2_655 .
Cu1 O3 C13 C14 -177.7(4) 2_655 .
Cu1 O4 C15 C12 4.9(6) 2_655 .
Cu1 O4 C15 C16 -172.1(4) 2_655 .
Cu1 N1 C17 N1 -178.1(2) . 3_665
Cu1 N1 C18 P1 -179.45(17) . .
O1 Cu1 O2 C4 -12.7(4) . .
O1 Cu1 N1 C17 75.1(3) . 2_655
O1 Cu1 N1 C17 -165.7(3) . .
O1 Cu1 N1 C18 -45.8(2) . .
O1 C2 C3 C4 -10.3(7) . .
O1 C2 C3 C6 -178.0(4) . .
O2 Cu1 O1 C2 21.8(3) . .
O2 Cu1 N1 C17 106.6(3) . .
O2 Cu1 N1 C17 -12.6(3) . 2_655
O2 Cu1 N1 C18 -133.5(2) . .
O3 Cu1 O1 C2 -175.1(3) 3_665 .
O3 Cu1 O2 C4 -109.8(5) 3_665 .
O3 Cu1 N1 C17 168.2(3) 3_665 2_655
O3 Cu1 N1 C17 -72.7(3) 3_665 .
O3 Cu1 N1 C18 47.3(2) 3_665 .
O5 P1 C18 N1 -179.8(2) . .
O4 Cu1 O1 C2 57.9(16) 3_665 .
O4 Cu1 O2 C4 170.4(4) 3_665 .
O4 Cu1 N1 C17 -101.9(3) 3_665 2_655
O4 Cu1 N1 C17 17.2(3) 3_665 .
O4 Cu1 N1 C18 137.2(2) 3_665 .
O4 C15 C12 C13 -13.0(7) . .
O4 C15 C12 C11 177.5(4) . .
N1 Cu1 O1 C2 -88.1(3) . .
N1 Cu1 O2 C4 72.7(4) . .
C15 C12 C13 O3 8.1(7) . .
C15 C12 C13 C14 -169.4(5) . .
C15 C12 C11 C6 -87.6(6) . .
C15 C12 C11 C10 93.5(6) . .
C12 C11 C6 C3 3.3(8) . .
C12 C11 C6 C7 -178.5(5) . .
C12 C11 C10 C9 -178.7(6) . .
C2 C3 C4 O2 20.6(7) . .
C2 C3 C4 C5 -155.0(4) . .
C2 C3 C6 C11 -98.2(6) . .
C2 C3 C6 C7 83.6(6) . .
C3 C6 C7 C8 175.9(6) . .
C4 C3 C6 C11 94.1(6) . .
C4 C3 C6 C7 -84.1(6) . .
C13 C12 C11 C6 102.7(6) . .
C13 C12 C11 C10 -76.2(6) . .
C11 C12 C13 O3 177.5(4) . .
C11 C12 C13 C14 0.0(6) . .
C11 C6 C7 C8 -2.4(9) . .
C6 C3 C4 O2 -171.5(4) . .
C6 C3 C4 C5 12.8(6) . .
C6 C11 C10 C9 2.3(9) . .
C9 C8 C7 C6 1.8(11) . .
C10 C11 C6 C3 -177.8(5) . .
C10 C11 C6 C7 0.4(8) . .
C10 C9 C8 C7 1.0(12) . .
C8 C9 C10 C11 -3.0(11) . .
C1 C2 C3 C4 165.4(5) . .
C1 C2 C3 C6 -2.3(6) . .
C17 N1 C17 N1 -56.8(5) 2_655 3_665
C17 N1 C18 P1 -60.7(4) . .
C17 N1 C18 P1 60.2(3) 2_655 .
C18 P1 C18 N1 52.0(2) 3_665 .
C18 P1 C18 N1 -51.6(2) 2_655 .
C18 N1 C17 N1 66.5(4) . 3_665
C16 C15 C12 C13 163.7(5) . .
C16 C15 C12 C11 -5.8(7) . .
